data_1561464
loop_
_publ_author_name
'Latshaw, Allison M.'
'Wilkins, Branford O.'
'Morrison, Gregory'
'Smith, Mark D.'
'zur Loye, Hans-Conrad'

_publ_section_title
;
 A5RE4X[TO4]4 crystal growth: Fluoride flux synthesis of Na5Ln4F[GeO4]4
 (Ln=Pr, Nd), the first quaternary germanate oxyfluorides
;
_journal_name_full 'Journal of Solid State Chemistry'
_journal_page_first 200
_journal_page_last 203
_journal_paper_doi 10.1016/j.jssc.2016.04.038
_journal_volume 239
_journal_year 2016
_chemical_formula_moiety '0.5(F2 Ge8 Na10 O32 Pr8)'
_chemical_formula_sum 'F Ge4 Na5 O16 Pr4'
_chemical_formula_weight 1243.95
_space_group_crystal_system tetragonal
_space_group_IT_number 82
_space_group_name_Hall 'I -4'
_space_group_name_H-M_alt 'I -4'
_atom_sites_solution_hydrogens .
_atom_sites_solution_primary direct
_cell_angle_alpha 90
_cell_angle_beta 90
_cell_angle_gamma 90
_cell_formula_units_Z 2
_cell_length_a 12.1173(4)
_cell_length_b 12.1173(4)
_cell_length_c 5.6795(2)
_cell_measurement_reflns_used 9889
_cell_measurement_temperature 300(2)
_cell_measurement_theta_max 37.83
_cell_measurement_theta_min 2.375
_cell_volume 833.92(5)
_computing_molecular_graphics 'Olex2 (Dolomanov et al., 2009)'
_computing_publication_material 'Olex2 (Dolomanov et al., 2009)'
_computing_structure_refinement 'ShelXL (Sheldrick, 2015)'
_computing_structure_solution 'ShelXT (Sheldrick, 2015)'
_diffrn_ambient_temperature 300(2)
_diffrn_measured_fraction_theta_full 1.000
_diffrn_measured_fraction_theta_max 1.000
_diffrn_measurement_device_type 'Bruker D8 QUEST'
_diffrn_measurement_method '\w and \f scans'
_diffrn_radiation_type MoK\a
_diffrn_radiation_wavelength 0.71073
_diffrn_reflns_av_R_equivalents 0.0339
_diffrn_reflns_av_unetI/netI 0.0177
_diffrn_reflns_Laue_measured_fraction_full 1.000
_diffrn_reflns_Laue_measured_fraction_max 1.000
_diffrn_reflns_limit_h_max 20
_diffrn_reflns_limit_h_min -20
_diffrn_reflns_limit_k_max 20
_diffrn_reflns_limit_k_min -20
_diffrn_reflns_limit_l_max 9
_diffrn_reflns_limit_l_min -9
_diffrn_reflns_number 24672
_diffrn_reflns_point_group_measured_fraction_full 1.000
_diffrn_reflns_point_group_measured_fraction_max 1.000
_diffrn_reflns_theta_full 25.242
_diffrn_reflns_theta_max 37.828
_diffrn_reflns_theta_min 2.377
_diffrn_source 'microfocus sealed X-ray tube'
_exptl_absorpt_coefficient_mu 18.772
_exptl_absorpt_correction_type multi-scan
_exptl_crystal_colour colorless
_exptl_crystal_density_diffrn 4.954
_exptl_crystal_description prismatic
_exptl_crystal_F_000 1112
_exptl_crystal_size_max 0.1
_exptl_crystal_size_mid 0.04
_exptl_crystal_size_min 0.03
_exptl_transmission_factor_max 0.1688
_exptl_transmission_factor_min 0.1061
_refine_diff_density_max 0.476
_refine_diff_density_min -0.472
_refine_diff_density_rms 0.137
_refine_ls_abs_structure_details
;
 Refined as an inversion twin.
;
_refine_ls_abs_structure_Flack 0.039(12)
_refine_ls_extinction_coef 0.00202(6)
_refine_ls_extinction_expression Fc^*^=kFc[1+0.001xFc^2^\l^3^/sin(2\q)]^-1/4^
_refine_ls_extinction_method 'SHELXL-2014/7 (Sheldrick 2014'
_refine_ls_goodness_of_fit_ref 1.070
_refine_ls_hydrogen_treatment undef
_refine_ls_matrix_type full
_refine_ls_number_parameters 70
_refine_ls_number_reflns 2244
_refine_ls_number_restraints 0
_refine_ls_restrained_S_all 1.070
_refine_ls_R_factor_all 0.0128
_refine_ls_R_factor_gt 0.0116
_refine_ls_shift/su_max 0.002
_refine_ls_shift/su_mean 0.000
_refine_ls_structure_factor_coef Fsqd
_refine_ls_weighting_details 'w=1/[\s^2^(Fo^2^)+(0.0072P)^2^] where P=(Fo^2^+2Fc^2^)/3'
_refine_ls_weighting_scheme calc
_refine_ls_wR_factor_gt 0.0209
_refine_ls_wR_factor_ref 0.0210
_reflns_Friedel_coverage 0.856
_reflns_Friedel_fraction_full 1.000
_reflns_Friedel_fraction_max 1.000
_reflns_number_gt 2175
_reflns_number_total 2244
_reflns_threshold_expression 'I > 2\s(I)'
_cod_data_source_file JSSC-2016-239-200.cif
_cod_data_source_block Na5Pr4F[GeO4]4
_cod_original_cell_volume 833.92(6)
_cod_database_code 1561464
_shelx_space_group_comment
;
The symmetry employed for this shelxl refinement is uniquely defined
by the following loop, which should always be used as a source of
symmetry information in preference to the above space-group names.
They are only intended as comments.
;
_shelx_estimated_absorpt_t_max 0.603
_shelx_estimated_absorpt_t_min 0.255
_olex2_refinement_description
;
1. Twinned data refinement
 Scales: 0.961(12) 0.039(12)
;
_shelx_shelxl_version_number 2014/7
_olex2_submission_special_instructions 'No special instructions were received'

loop_
_space_group_symop_operation_xyz
'x, y, z'
'-x, -y, z'
'y, -x, -z'
'-y, x, -z'
'x+1/2, y+1/2, z+1/2'
'-x+1/2, -y+1/2, z+1/2'
'y+1/2, -x+1/2, -z+1/2'
'-y+1/2, x+1/2, -z+1/2'

loop_
_atom_site_label
_atom_site_type_symbol
_atom_site_fract_x
_atom_site_fract_y
_atom_site_fract_z
_atom_site_U_iso_or_equiv
_atom_site_adp_type
_atom_site_occupancy
_atom_site_site_symmetry_order
_atom_site_calc_flag
_atom_site_refinement_flags_posn
_atom_site_refinement_flags_adp
_atom_site_refinement_flags_occupancy
_atom_site_disorder_assembly
_atom_site_disorder_group
Pr1 Pr 0.38488(2) 0.81733(2) 0.77359(2) 0.00793(3) Uani 1 1 d . . . . .
Ge1 Ge 0.60255(2) 0.75246(2) 0.26012(4) 0.00765(4) Uani 1 1 d . . . . .
Na2 Na 0.60409(8) 0.41242(8) 0.2319(2) 0.0221(2) Uani 1 1 d . . . . .
Na1 Na 0.5000 1.0000 0.2500 0.0316(6) Uani 1 4 d S T P . .
F1 F 0.5000 1.0000 0.7500 0.0172(6) Uani 1 4 d S T P . .
O2 O 0.60643(13) 0.60950(13) 0.2211(3) 0.0146(3) Uani 1 1 d . . . . .
O4 O 0.54636(15) 0.82209(17) 0.0207(3) 0.0131(3) Uani 1 1 d . . . . .
O1 O 0.53450(16) 0.78829(16) 0.5205(3) 0.0149(4) Uani 1 1 d . . . . .
O3 O 0.73876(13) 0.79610(13) 0.3230(3) 0.0113(3) Uani 1 1 d . . . . .

loop_
_atom_site_aniso_label
_atom_site_aniso_U_11
_atom_site_aniso_U_22
_atom_site_aniso_U_33
_atom_site_aniso_U_23
_atom_site_aniso_U_13
_atom_site_aniso_U_12
Pr1 0.00693(5) 0.00778(5) 0.00909(4) 0.00004(4) 0.00028(4) 0.00030(4)
Ge1 0.00777(9) 0.00806(9) 0.00712(9) -0.00031(8) -0.00003(8) 0.00044(7)
Na2 0.0182(5) 0.0158(4) 0.0321(6) -0.0015(5) -0.0022(5) 0.0010(4)
Na1 0.0196(6) 0.0196(6) 0.0557(17) 0.000 0.000 0.000
F1 0.0121(7) 0.0121(7) 0.0273(16) 0.000 0.000 0.000
O2 0.0142(7) 0.0081(6) 0.0215(8) -0.0012(7) 0.0009(7) -0.0010(5)
O4 0.0111(8) 0.0182(9) 0.0100(7) 0.0048(6) -0.0013(6) -0.0015(7)
O1 0.0114(8) 0.0221(10) 0.0112(7) -0.0061(6) 0.0024(6) -0.0017(7)
O3 0.0087(7) 0.0119(7) 0.0134(7) -0.0019(6) -0.0004(6) -0.0010(6)

loop_
_atom_type_symbol
_atom_type_description
_atom_type_scat_dispersion_real
_atom_type_scat_dispersion_imag
_atom_type_scat_source
F F 0.0171 0.0103 'International Tables Vol C Tables 4.2.6.8 and 6.1.1.4'
Ge Ge 0.1547 1.8001 'International Tables Vol C Tables 4.2.6.8 and 6.1.1.4'
Na Na 0.0362 0.0249 'International Tables Vol C Tables 4.2.6.8 and 6.1.1.4'
O O 0.0106 0.0060 'International Tables Vol C Tables 4.2.6.8 and 6.1.1.4'
Pr Pr -0.2180 2.8214 'International Tables Vol C Tables 4.2.6.8 and 6.1.1.4'

loop_
_geom_angle_atom_site_label_1
_geom_angle_atom_site_label_2
_geom_angle_atom_site_label_3
_geom_angle
_geom_angle_site_symmetry_1
_geom_angle_site_symmetry_3
Ge1 Pr1 Ge1 92.075(6) 4_656 7_466
Ge1 Pr1 Na2 75.932(16) 4_656 5_455
Ge1 Pr1 Na2 124.37(2) 7_466 4_656
Ge1 Pr1 Na2 76.140(17) 4_656 4_656
Ge1 Pr1 Na2 59.38(2) 7_466 5_455
Na2 Pr1 Na2 151.949(16) 4_656 5_455
F1 Pr1 Ge1 92.994(5) . 7_466
F1 Pr1 Ge1 173.512(7) . 4_656
F1 Pr1 Na2 104.187(17) . 4_656
F1 Pr1 Na2 103.263(16) . 5_455
F1 Pr1 O3 118.84(4) . 7_466
O2 Pr1 Ge1 107.61(4) 4_656 7_466
O2 Pr1 Ge1 34.36(3) 4_656 4_656
O2 Pr1 Na2 110.24(4) 4_656 5_455
O2 Pr1 Na2 42.04(4) 4_656 4_656
O2 Pr1 F1 146.20(4) 4_656 .
O2 Pr1 O3 75.01(5) 4_656 7_466
O4 Pr1 Ge1 110.78(4) 7_465 4_656
O4 Pr1 Ge1 85.35(4) 1_556 7_466
O4 Pr1 Ge1 101.53(4) 7_465 7_466
O4 Pr1 Ge1 119.54(5) 1_556 4_656
O4 Pr1 Na2 142.98(5) 1_556 5_455
O4 Pr1 Na2 133.71(5) 7_465 4_656
O4 Pr1 Na2 56.65(5) 7_465 5_455
O4 Pr1 Na2 57.50(5) 1_556 4_656
O4 Pr1 F1 64.18(4) 7_465 .
O4 Pr1 F1 64.98(5) 1_556 .
O4 Pr1 O2 133.21(6) 7_465 4_656
O4 Pr1 O2 89.74(6) 1_556 4_656
O4 Pr1 O4 128.94(8) 1_556 7_465
O4 Pr1 O1 95.32(7) 1_556 7_466
O4 Pr1 O3 149.98(6) 1_556 4_656
O4 Pr1 O3 129.68(6) 7_465 7_466
O4 Pr1 O3 80.22(5) 1_556 7_466
O1 Pr1 Ge1 104.60(5) . 4_656
O1 Pr1 Ge1 112.97(5) 7_466 4_656
O1 Pr1 Ge1 158.32(5) . 7_466
O1 Pr1 Ge1 32.01(4) 7_466 7_466
O1 Pr1 Na2 49.61(5) . 4_656
O1 Pr1 Na2 150.16(5) 7_466 4_656
O1 Pr1 Na2 137.72(5) . 5_455
O1 Pr1 Na2 48.94(5) 7_466 5_455
O1 Pr1 F1 70.03(5) 7_466 .
O1 Pr1 F1 71.52(5) . .
O1 Pr1 O2 80.58(6) . 4_656
O1 Pr1 O2 137.92(6) 7_466 4_656
O1 Pr1 O4 85.61(7) . 7_465
O1 Pr1 O4 74.47(6) . 1_556
O1 Pr1 O4 71.62(6) 7_466 7_465
O1 Pr1 O1 140.90(8) . 7_466
O1 Pr1 O3 64.86(5) 7_466 7_466
O1 Pr1 O3 144.68(6) . 7_466
O1 Pr1 O3 119.80(6) . 4_656
O1 Pr1 O3 87.93(6) 7_466 4_656
O3 Pr1 Ge1 67.38(4) 7_466 4_656
O3 Pr1 Ge1 81.75(4) 4_656 7_466
O3 Pr1 Ge1 34.82(4) 4_656 4_656
O3 Pr1 Ge1 32.98(4) 7_466 7_466
O3 Pr1 Na2 95.88(4) 7_466 4_656
O3 Pr1 Na2 75.68(4) 7_466 5_455
O3 Pr1 Na2 109.43(4) 4_656 4_656
O3 Pr1 Na2 42.65(4) 4_656 5_455
O3 Pr1 F1 142.43(4) 4_656 .
O3 Pr1 O2 68.81(5) 4_656 4_656
O3 Pr1 O4 80.38(6) 4_656 7_465
O3 Pr1 O3 74.21(3) 4_656 7_466
Pr1 Ge1 Pr1 93.714(7) 3_566 8_656
Pr1 Ge1 Na2 165.636(19) 8_656 4_655
Pr1 Ge1 Na2 79.238(18) 3_566 4_656
Pr1 Ge1 Na2 108.566(19) 3_566 2_665
Pr1 Ge1 Na2 65.51(2) 8_656 4_656
Pr1 Ge1 Na2 72.746(18) 3_566 4_655
Pr1 Ge1 Na1 70.865(5) 8_656 .
Pr1 Ge1 Na1 144.821(8) 3_566 .
Na2 Ge1 Pr1 125.62(3) 2_665 8_656
Na2 Ge1 Na2 115.05(3) 4_655 4_656
Na2 Ge1 Na2 70.84(4) 2_665 4_656
Na2 Ge1 Na2 65.09(4) 2_665 4_655
Na2 Ge1 Na1 106.009(19) 2_665 .
Na1 Ge1 Na2 118.84(2) . 4_656
Na1 Ge1 Na2 117.60(2) . 4_655
O2 Ge1 Pr1 125.85(6) . 8_656
O2 Ge1 Pr1 55.69(5) . 3_566
O2 Ge1 Na2 52.91(6) . 2_665
O2 Ge1 Na2 65.50(6) . 4_656
O2 Ge1 Na2 50.15(6) . 4_655
O2 Ge1 Na1 157.51(6) . .
O2 Ge1 O1 111.49(9) . .
O2 Ge1 O3 107.27(8) . .
O4 Ge1 Pr1 122.80(6) . 3_566
O4 Ge1 Pr1 121.02(7) . 8_656
O4 Ge1 Na2 87.56(7) . 2_665
O4 Ge1 Na2 65.43(7) . 4_655
O4 Ge1 Na2 153.90(6) . 4_656
O4 Ge1 Na1 52.28(7) . .
O4 Ge1 O2 113.10(9) . .
O4 Ge1 O1 110.87(9) . .
O4 Ge1 O3 112.20(9) . .
O1 Ge1 Pr1 47.77(6) . 8_656
O1 Ge1 Pr1 125.63(7) . 3_566
O1 Ge1 Na2 52.34(7) . 4_656
O1 Ge1 Na2 144.98(7) . 4_655
O1 Ge1 Na2 80.14(7) . 2_665
O1 Ge1 Na1 66.73(7) . .
O1 Ge1 O3 101.25(9) . .
O3 Ge1 Pr1 52.33(5) . 3_566
O3 Ge1 Pr1 53.74(5) . 8_656
O3 Ge1 Na2 112.44(6) . 4_655
O3 Ge1 Na2 157.58(6) . 2_665
O3 Ge1 Na2 92.10(6) . 4_656
O3 Ge1 Na1 94.84(5) . .
Ge1 Na2 Pr1 68.82(2) 3_565 3_566
Ge1 Na2 Pr1 174.51(4) 2_665 3_566
Ge1 Na2 Pr1 70.20(2) 3_566 3_566
Ge1 Na2 Ge1 115.05(3) 3_565 3_566
Ge1 Na2 Ge1 115.46(4) 2_665 3_565
Ge1 Na2 Ge1 109.68(4) 2_665 3_566
Ge1 Na2 Na2 78.68(4) 2_665 2_665
Ge1 Na2 Na2 55.80(4) 3_565 4_655
Ge1 Na2 Na2 113.85(4) 2_665 4_655
Ge1 Na2 Na2 59.10(2) 2_665 3_565
Ge1 Na2 Na2 134.42(4) 3_566 4_655
Ge1 Na2 Na2 168.62(5) 3_566 3_565
Ge1 Na2 Na2 74.03(4) 3_565 3_565
Na2 Na2 Pr1 120.75(5) 3_565 3_566
Na2 Na2 Pr1 96.38(4) 2_665 3_566
Na2 Na2 Pr1 65.15(3) 4_655 3_566
Na2 Na2 Ge1 116.65(2) 2_665 3_565
Na2 Na2 Ge1 116.00(2) 2_665 3_566
Na2 Na2 Na2 62.05(2) 2_665 4_655
Na2 Na2 Na2 55.89(4) 3_565 4_655
Na2 Na2 Na2 62.05(2) 2_665 3_565
O2 Na2 Pr1 45.77(4) . 3_566
O2 Na2 Pr1 91.94(5) 3_565 3_566
O2 Na2 Pr1 142.35(5) 2_665 3_566
O2 Na2 Ge1 31.27(4) 3_565 3_565
O2 Na2 Ge1 145.67(5) 3_565 3_566
O2 Na2 Ge1 120.77(6) 2_665 3_565
O2 Na2 Ge1 32.91(4) 2_665 2_665
O2 Na2 Ge1 93.94(6) . 3_566
O2 Na2 Ge1 91.52(6) . 3_565
O2 Na2 Ge1 90.83(5) 3_565 2_665
O2 Na2 Ge1 122.67(6) 2_665 3_566
O2 Na2 Ge1 129.29(5) . 2_665
O2 Na2 Na2 94.38(4) 3_565 2_665
O2 Na2 Na2 46.70(5) 3_565 4_655
O2 Na2 Na2 92.61(5) . 3_565
O2 Na2 Na2 50.62(5) . 2_665
O2 Na2 Na2 46.04(4) 2_665 2_665
O2 Na2 Na2 47.27(5) . 4_655
O2 Na2 Na2 89.65(5) 2_665 4_655
O2 Na2 Na2 47.13(4) 2_665 3_565
O2 Na2 Na2 42.78(5) 3_565 3_565
O2 Na2 O2 89.56(6) 2_665 3_565
O2 Na2 O2 96.58(6) . 2_665
O2 Na2 O2 93.59(7) . 3_565
O2 Na2 O1 121.05(7) 3_565 3_566
O2 Na2 O1 76.51(6) . 3_566
O2 Na2 O1 148.67(8) 2_665 3_566
O2 Na2 O3 148.27(7) . 8_645
O1 Na2 Pr1 41.03(4) 3_566 3_566
O1 Na2 Ge1 90.21(5) 3_566 3_565
O1 Na2 Ge1 139.76(6) 3_566 2_665
O1 Na2 Ge1 30.64(4) 3_566 3_566
O1 Na2 Na2 118.46(6) 3_566 2_665
O1 Na2 Na2 160.75(7) 3_566 3_565
O1 Na2 Na2 106.15(5) 3_566 4_655
O3 Na2 Pr1 103.48(5) 8_645 3_566
O3 Na2 Ge1 78.52(5) 8_645 3_566
O3 Na2 Ge1 81.75(5) 8_645 2_665
O3 Na2 Ge1 65.12(5) 8_645 3_565
O3 Na2 Na2 158.72(7) 8_645 2_665
O3 Na2 Na2 120.04(8) 8_645 4_655
O3 Na2 Na2 100.49(6) 8_645 3_565
O3 Na2 O2 113.54(7) 8_645 2_665
O3 Na2 O2 77.57(6) 8_645 3_565
O3 Na2 O1 82.14(6) 8_645 3_566
Ge1 Na1 Ge1 90.0 . 7_465
F1 Na1 Ge1 88.986(4) . .
F1 Na1 Ge1 91.014(4) 1_554 .
F1 Na1 Ge1 91.014(4) . 7_465
F1 Na1 Ge1 88.986(4) 1_554 7_465
F1 Na1 F1 180.0 . 1_554
F1 Na1 O1 59.41(3) . 2_675
F1 Na1 O1 59.41(3) 1_554 7_465
F1 Na1 O1 120.59(3) . 7_465
F1 Na1 O1 120.59(3) . 8_655
F1 Na1 O1 120.59(3) 1_554 .
F1 Na1 O1 59.41(3) 1_554 8_655
F1 Na1 O1 59.41(3) . .
F1 Na1 O1 120.59(3) 1_554 2_675
O4 Na1 Ge1 82.67(4) 8_655 .
O4 Na1 Ge1 149.76(4) 8_655 7_465
O4 Na1 Ge1 82.67(4) . 7_465
O4 Na1 Ge1 96.30(4) 7_465 .
O4 Na1 Ge1 96.30(4) 2_675 7_465
O4 Na1 Ge1 149.76(4) 2_675 .
O4 Na1 Ge1 32.22(4) . .
O4 Na1 Ge1 32.22(4) 7_465 7_465
O4 Na1 F1 59.69(4) 2_675 1_554
O4 Na1 F1 120.31(4) 8_655 1_554
O4 Na1 F1 120.31(4) 2_675 .
O4 Na1 F1 120.31(4) 7_465 1_554
O4 Na1 F1 59.69(4) . 1_554
O4 Na1 F1 59.69(4) 7_465 .
O4 Na1 F1 120.31(4) . .
O4 Na1 F1 59.69(4) 8_655 .
O4 Na1 O4 104.76(3) 7_465 .
O4 Na1 O4 104.76(3) 8_655 .
O4 Na1 O4 104.76(3) 7_465 2_675
O4 Na1 O4 119.38(7) 2_675 .
O4 Na1 O4 104.76(3) 8_655 2_675
O4 Na1 O4 119.38(7) 8_655 7_465
O4 Na1 O1 175.38(6) 8_655 7_465
O4 Na1 O1 61.11(5) 2_675 2_675
O4 Na1 O1 61.11(5) 8_655 8_655
O4 Na1 O1 61.11(5) 7_465 7_465
O4 Na1 O1 70.97(5) 7_465 .
O4 Na1 O1 70.97(5) 2_675 7_465
O4 Na1 O1 61.11(5) . .
O4 Na1 O1 79.19(6) . 7_465
O4 Na1 O1 175.38(6) . 2_675
O4 Na1 O1 79.19(6) 2_675 8_655
O4 Na1 O1 175.38(6) 2_675 .
O4 Na1 O1 79.19(6) 8_655 .
O4 Na1 O1 175.38(6) 7_465 8_655
O4 Na1 O1 70.97(5) 8_655 2_675
O4 Na1 O1 70.97(5) . 8_655
O4 Na1 O1 79.19(6) 7_465 2_675
O1 Na1 Ge1 79.15(4) . 7_465
O1 Na1 Ge1 79.15(4) 8_655 .
O1 Na1 Ge1 101.90(4) 2_675 7_465
O1 Na1 Ge1 145.98(3) 2_675 .
O1 Na1 Ge1 32.13(3) . .
O1 Na1 Ge1 32.13(3) 7_465 7_465
O1 Na1 Ge1 101.90(4) 7_465 .
O1 Na1 Ge1 145.98(3) 8_655 7_465
O1 Na1 O1 105.01(3) 2_675 8_655
O1 Na1 O1 118.83(7) 7_465 8_655
O1 Na1 O1 118.83(7) 2_675 .
O1 Na1 O1 105.01(3) 7_465 2_675
O1 Na1 O1 105.01(3) 7_465 .
O1 Na1 O1 105.01(3) 8_655 .
Pr1 F1 Pr1 90.1 . 8_656
Pr1 F1 Pr1 90.1 . 7_466
Pr1 F1 Pr1 90.1 2_675 7_466
Pr1 F1 Pr1 90.1 2_675 8_656
Pr1 F1 Pr1 174.137(5) . 2_675
Pr1 F1 Pr1 174.137(5) 8_656 7_466
Pr1 F1 Na1 87.069(2) 2_675 1_556
Pr1 F1 Na1 87.069(2) . 1_556
Pr1 F1 Na1 87.069(2) 7_466 .
Pr1 F1 Na1 92.931(2) 8_656 1_556
Pr1 F1 Na1 87.069(2) 8_656 .
Pr1 F1 Na1 92.931(2) 7_466 1_556
Pr1 F1 Na1 92.931(2) . .
Pr1 F1 Na1 92.931(2) 2_675 .
Na1 F1 Na1 180.0 1_556 .
Pr1 O2 Na2 95.78(6) 3_566 4_655
Pr1 O2 Na2 175.13(8) 3_566 2_665
Ge1 O2 Pr1 89.94(6) . 3_566
Ge1 O2 Na2 170.97(11) . .
Ge1 O2 Na2 94.18(7) . 2_665
Ge1 O2 Na2 98.57(8) . 4_655
Na2 O2 Pr1 92.19(6) . 3_566
Na2 O2 Na2 86.17(7) 2_665 4_655
Na2 O2 Na2 89.95(7) . 4_655
Na2 O2 Na2 83.34(6) . 2_665
Pr1 O4 Pr1 99.00(6) 1_554 8_655
Pr1 O4 Na1 97.89(7) 1_554 .
Pr1 O4 Na1 103.28(7) 8_655 .
Ge1 O4 Pr1 114.63(9) . 8_655
Ge1 O4 Pr1 139.64(10) . 1_554
Ge1 O4 Na1 95.50(7) . .
Pr1 O1 Pr1 101.74(7) . 8_656
Pr1 O1 Na2 88.38(7) 8_656 4_656
Pr1 O1 Na2 89.36(7) . 4_656
Pr1 O1 Na1 94.45(6) . .
Pr1 O1 Na1 86.46(6) 8_656 .
Ge1 O1 Pr1 100.22(8) . 8_656
Ge1 O1 Pr1 157.28(11) . .
Ge1 O1 Na2 97.02(9) . 4_656
Ge1 O1 Na1 81.14(7) . .
Na2 O1 Na1 174.12(8) 4_656 .
Pr1 O3 Pr1 131.53(7) 3_566 8_656
Ge1 O3 Pr1 93.27(7) . 8_656
Ge1 O3 Pr1 92.85(7) . 3_566
Ge1 O3 Na2 157.54(10) . 7_565
Na2 O3 Pr1 94.57(6) 7_565 3_566
Na2 O3 Pr1 97.55(6) 7_565 8_656

loop_
_geom_bond_atom_site_label_1
_geom_bond_atom_site_label_2
_geom_bond_distance
_geom_bond_site_symmetry_2
Pr1 Ge1 3.0951(3) 4_656
Pr1 Ge1 3.2452(3) 7_466
Pr1 Na2 3.6001(10) 5_455
Pr1 Na2 3.5651(10) 4_656
Pr1 F1 2.61981(14) .
Pr1 O2 2.5566(16) 4_656
Pr1 O4 2.4700(17) 7_465
Pr1 O4 2.4086(17) 1_556
Pr1 O1 2.3403(19) .
Pr1 O1 2.4415(19) 7_466
Pr1 O3 2.6210(17) 7_466
Pr1 O3 2.4528(17) 4_656
Ge1 Pr1 3.2451(3) 8_656
Ge1 Pr1 3.0951(3) 3_566
Ge1 Na2 3.3277(13) 4_655
Ge1 Na2 3.4044(13) 4_656
Ge1 Na2 3.2073(10) 2_665
Ge1 Na1 3.2472(2) .
Ge1 O2 1.7470(16) .
Ge1 O4 1.7391(17) .
Ge1 O1 1.7479(18) .
Ge1 O3 1.7695(16) .
Na2 Pr1 3.5651(10) 3_566
Na2 Ge1 3.4044(13) 3_566
Na2 Ge1 3.2073(10) 2_665
Na2 Ge1 3.3276(13) 3_565
Na2 Na2 3.297(2) 2_665
Na2 Na2 3.517(2) 4_655
Na2 Na2 3.517(2) 3_565
Na2 O2 2.3890(18) .
Na2 O2 2.584(2) 3_565
Na2 O2 2.5654(19) 2_665
Na2 O1 2.715(2) 3_566
Na2 O3 2.4470(18) 8_645
Na1 Ge1 3.2472(2) 7_465
Na1 F1 2.83975(11) .
Na1 F1 2.83975(10) 1_554
Na1 O4 2.581(2) 8_655
Na1 O4 2.581(2) .
Na1 O4 2.581(2) 2_675
Na1 O4 2.581(2) 7_465
Na1 O1 3.019(2) 7_465
Na1 O1 3.019(2) 2_675
Na1 O1 3.019(2) .
Na1 O1 3.019(2) 8_655
F1 Pr1 2.61981(14) 2_675
F1 Pr1 2.61981(14) 8_656
F1 Pr1 2.61981(14) 7_466
F1 Na1 2.83975(9) 1_556
O2 Pr1 2.5566(16) 3_566
O2 Na2 2.5654(19) 2_665
O2 Na2 2.584(2) 4_655
O4 Pr1 2.4086(17) 1_554
O4 Pr1 2.4700(17) 8_655
O1 Pr1 2.4415(19) 8_656
O1 Na2 2.715(2) 4_656
O3 Pr1 2.6210(17) 8_656
O3 Pr1 2.4528(17) 3_566
O3 Na2 2.4470(18) 7_565

loop_
_geom_torsion_atom_site_label_1
_geom_torsion_atom_site_label_2
_geom_torsion_atom_site_label_3
_geom_torsion_atom_site_label_4
_geom_torsion
_geom_torsion_site_symmetry_1
_geom_torsion_site_symmetry_2
_geom_torsion_site_symmetry_3
_geom_torsion_site_symmetry_4
Pr1 Ge1 O2 Pr1 -66.65(7) 8_656 . . 3_566
Pr1 Ge1 O2 Na2 110.76(6) 8_656 . . 2_665
Pr1 Ge1 O2 Na2 -162.49(3) 8_656 . . 4_655
Pr1 Ge1 O2 Na2 177.41(9) 3_566 . . 2_665
Pr1 Ge1 O2 Na2 -95.84(7) 3_566 . . 4_655
Pr1 Ge1 O4 Pr1 114.00(13) 3_566 . . 1_554
Pr1 Ge1 O4 Pr1 88.90(9) 8_656 . . 8_655
Pr1 Ge1 O4 Pr1 -29.62(12) 3_566 . . 8_655
Pr1 Ge1 O4 Pr1 -127.48(13) 8_656 . . 1_554
Pr1 Ge1 O4 Na1 -136.96(4) 3_566 . . .
Pr1 Ge1 O4 Na1 -18.44(8) 8_656 . . .
Pr1 Ge1 O1 Pr1 165.0(3) 8_656 . . .
Pr1 Ge1 O1 Pr1 57.11(9) 3_566 . . 8_656
Pr1 Ge1 O1 Pr1 -137.9(3) 3_566 . . .
Pr1 Ge1 O1 Na2 -32.50(9) 3_566 . . 4_656
Pr1 Ge1 O1 Na2 -89.62(8) 8_656 . . 4_656
Pr1 Ge1 O1 Na1 84.74(6) 8_656 . . .
Pr1 Ge1 O1 Na1 141.86(3) 3_566 . . .
Pr1 Ge1 O3 Pr1 -131.90(7) 3_566 . . 8_656
Pr1 Ge1 O3 Pr1 131.90(7) 8_656 . . 3_566
Pr1 Ge1 O3 Na2 -118.9(3) 8_656 . . 7_565
Pr1 Ge1 O3 Na2 109.2(3) 3_566 . . 7_565
Na2 Ge1 O2 Pr1 95.84(7) 4_655 . . 3_566
Na2 Ge1 O2 Pr1 -177.41(9) 2_665 . . 3_566
Na2 Ge1 O2 Pr1 -93.59(5) 4_656 . . 3_566
Na2 Ge1 O2 Na2 86.75(7) 2_665 . . 4_655
Na2 Ge1 O2 Na2 83.82(6) 4_656 . . 2_665
Na2 Ge1 O2 Na2 170.57(8) 4_656 . . 4_655
Na2 Ge1 O2 Na2 -86.75(7) 4_655 . . 2_665
Na2 Ge1 O4 Pr1 -30.1(3) 4_656 . . 1_554
Na2 Ge1 O4 Pr1 -140.21(9) 2_665 . . 8_655
Na2 Ge1 O4 Pr1 -173.75(7) 4_656 . . 8_655
Na2 Ge1 O4 Pr1 -76.57(8) 4_655 . . 8_655
Na2 Ge1 O4 Pr1 67.05(14) 4_655 . . 1_554
Na2 Ge1 O4 Pr1 3.41(15) 2_665 . . 1_554
Na2 Ge1 O4 Na1 112.45(5) 2_665 . . .
Na2 Ge1 O4 Na1 176.09(8) 4_655 . . .
Na2 Ge1 O4 Na1 78.91(16) 4_656 . . .
Na2 Ge1 O1 Pr1 -105.4(3) 4_656 . . .
Na2 Ge1 O1 Pr1 -25.1(4) 4_655 . . .
Na2 Ge1 O1 Pr1 89.62(8) 4_656 . . 8_656
Na2 Ge1 O1 Pr1 -32.0(3) 2_665 . . .
Na2 Ge1 O1 Pr1 162.96(7) 2_665 . . 8_656
Na2 Ge1 O1 Pr1 169.87(5) 4_655 . . 8_656
Na2 Ge1 O1 Na2 80.26(12) 4_655 . . 4_656
Na2 Ge1 O1 Na2 73.34(6) 2_665 . . 4_656
Na2 Ge1 O1 Na1 -105.38(10) 4_655 . . .
Na2 Ge1 O1 Na1 174.36(8) 4_656 . . .
Na2 Ge1 O1 Na1 -112.30(4) 2_665 . . .
Na2 Ge1 O3 Pr1 -43.59(6) 4_655 . . 3_566
Na2 Ge1 O3 Pr1 35.23(18) 2_665 . . 3_566
Na2 Ge1 O3 Pr1 -57.22(5) 4_656 . . 8_656
Na2 Ge1 O3 Pr1 74.67(5) 4_656 . . 3_566
Na2 Ge1 O3 Pr1 -175.49(3) 4_655 . . 8_656
Na2 Ge1 O3 Pr1 -96.66(15) 2_665 . . 8_656
Na2 Ge1 O3 Na2 -176.1(2) 4_656 . . 7_565
Na2 Ge1 O3 Na2 65.6(3) 4_655 . . 7_565
Na2 Ge1 O3 Na2 144.46(16) 2_665 . . 7_565
Na1 Ge1 O2 Pr1 159.85(11) . . . 3_566
Na1 Ge1 O2 Na2 64.01(17) . . . 4_655
Na1 Ge1 O2 Na2 -22.74(19) . . . 2_665
Na1 Ge1 O4 Pr1 107.34(11) . . . 8_655
Na1 Ge1 O4 Pr1 -109.04(17) . . . 1_554
Na1 Ge1 O1 Pr1 -84.74(6) . . . 8_656
Na1 Ge1 O1 Pr1 80.3(3) . . . .
Na1 Ge1 O1 Na2 -174.36(8) . . . 4_656
Na1 Ge1 O3 Pr1 61.96(4) . . . 8_656
Na1 Ge1 O3 Pr1 -166.15(4) . . . 3_566
Na1 Ge1 O3 Na2 -56.9(2) . . . 7_565
O2 Ge1 O4 Pr1 -92.61(10) . . . 8_655
O2 Ge1 O4 Pr1 51.00(17) . . . 1_554
O2 Ge1 O4 Na1 160.05(6) . . . .
O2 Ge1 O1 Pr1 -75.5(3) . . . .
O2 Ge1 O1 Pr1 119.53(8) . . . 8_656
O2 Ge1 O1 Na2 29.91(10) . . . 4_656
O2 Ge1 O1 Na1 -155.73(6) . . . .
O2 Ge1 O3 Pr1 9.71(9) . . . 3_566
O2 Ge1 O3 Pr1 -122.19(7) . . . 8_656
O2 Ge1 O3 Na2 118.9(2) . . . 7_565
O4 Ge1 O2 Pr1 114.95(8) . . . 3_566
O4 Ge1 O2 Na2 -67.64(9) . . . 2_665
O4 Ge1 O2 Na2 19.11(10) . . . 4_655
O4 Ge1 O1 Pr1 51.5(3) . . . .
O4 Ge1 O1 Pr1 -113.50(9) . . . 8_656
O4 Ge1 O1 Na2 156.88(8) . . . 4_656
O4 Ge1 O1 Na1 -28.76(9) . . . .
O4 Ge1 O3 Pr1 -115.09(8) . . . 3_566
O4 Ge1 O3 Pr1 113.01(8) . . . 8_656
O4 Ge1 O3 Na2 -5.9(3) . . . 7_565
O1 Ge1 O2 Pr1 -119.30(8) . . . 3_566
O1 Ge1 O2 Na2 144.86(8) . . . 4_655
O1 Ge1 O2 Na2 58.11(10) . . . 2_665
O1 Ge1 O4 Pr1 -75.08(18) . . . 1_554
O1 Ge1 O4 Pr1 141.31(9) . . . 8_655
O1 Ge1 O4 Na1 33.97(10) . . . .
O1 Ge1 O3 Pr1 126.64(8) . . . 3_566
O1 Ge1 O3 Pr1 -5.25(9) . . . 8_656
O1 Ge1 O3 Na2 -124.1(2) . . . 7_565
O3 Ge1 O2 Pr1 -9.30(9) . . . 3_566
O3 Ge1 O2 Na2 -105.14(8) . . . 4_655
O3 Ge1 O2 Na2 168.11(7) . . . 2_665
O3 Ge1 O4 Pr1 28.90(12) . . . 8_655
O3 Ge1 O4 Pr1 172.52(14) . . . 1_554
O3 Ge1 O4 Na1 -78.44(8) . . . .
O3 Ge1 O1 Pr1 5.72(10) . . . 8_656
O3 Ge1 O1 Pr1 170.7(3) . . . .
O3 Ge1 O1 Na2 -83.89(8) . . . 4_656
O3 Ge1 O1 Na1 90.47(6) . . . .

loop_
_twin_individual_id
_twin_individual_mass_fraction_refined
1 0.961(12)
2 0.039(12)
